data_1571366
loop_
_publ_author_name
'Bhutto, Samuel M.'
'Hooper, Reagan X.'
'McWilliams, Sean F.'
'Mercado, Brandon Q.'
'Holland, Patrick L.'

_publ_section_title
;
 Iron(iv) alkyl complexes: electronic structure contributions to Fe-C bond
 homolysis and migration reactions that form N-C bonds from N<sub>2</sub>.
;
_journal_issue 10
_journal_name_full 'Chemical science'
_journal_page_first 3485
_journal_page_last 3494
_journal_paper_doi 10.1039/d3sc05939a
_journal_volume 15
_journal_year 2024
_chemical_formula_moiety 'C39 H68 Fe N4 Si3'
_chemical_formula_sum 'C39 H68 Fe N4 Si3'
_chemical_formula_weight 733.09
_space_group_crystal_system triclinic
_space_group_IT_number 2
_space_group_name_Hall '-P 1'
_space_group_name_H-M_alt 'P -1'
_atom_sites_solution_hydrogens geom
_atom_sites_solution_primary SHELXT
_atom_sites_solution_secondary difmap
_audit_creation_method SHELXL-2014/7
_audit_update_record
;
2022-12-13 deposited with the CCDC.	2024-02-06 downloaded from the CCDC.
;
_cell_angle_alpha 76.000(3)
_cell_angle_beta 82.547(3)
_cell_angle_gamma 72.992(3)
_cell_formula_units_Z 2
_cell_length_a 10.3800(4)
_cell_length_b 11.5329(4)
_cell_length_c 20.2705(6)
_cell_measurement_reflns_used 36746
_cell_measurement_temperature 93(2)
_cell_measurement_theta_max 66.7580
_cell_measurement_theta_min 2.1950
_cell_volume 2247.00(14)
_computing_cell_refinement 'CrysAlisPro 1.171.42.49 (Rigaku OD, 2022)'
_computing_data_collection 'CrysAlisPro 1.171.42.49 (Rigaku OD, 2022)'
_computing_data_reduction 'CrysAlisPro 1.171.42.49 (Rigaku OD, 2022)'
_computing_molecular_graphics 'Olex2 (Dolomanov et al., 2009)'
_computing_publication_material 'CIFTAB-2014/2 (Sheldrick, 2014)'
_computing_structure_refinement 'SHELXL-2014/7 (Sheldrick, 2014)'
_computing_structure_solution 'SHELXT-2014/5 (Sheldrick, 2014)'
_diffrn_ambient_temperature 93(2)
_diffrn_detector_area_resol_mean 22.2
_diffrn_measured_fraction_theta_full 0.980
_diffrn_measured_fraction_theta_max 0.980
_diffrn_measurement_device_type 'Rigaku Saturn 944+ CCD'
_diffrn_measurement_method \w
_diffrn_radiation_type CuK\a
_diffrn_radiation_wavelength 1.54184
_diffrn_reflns_av_R_equivalents 0.0490
_diffrn_reflns_av_unetI/netI 0.0210
_diffrn_reflns_Laue_measured_fraction_full 0.980
_diffrn_reflns_Laue_measured_fraction_max 0.980
_diffrn_reflns_limit_h_max 12
_diffrn_reflns_limit_h_min -12
_diffrn_reflns_limit_k_max 13
_diffrn_reflns_limit_k_min -13
_diffrn_reflns_limit_l_max 23
_diffrn_reflns_limit_l_min -24
_diffrn_reflns_number 66616
_diffrn_reflns_point_group_measured_fraction_full 0.980
_diffrn_reflns_point_group_measured_fraction_max 0.980
_diffrn_reflns_theta_full 66.600
_diffrn_reflns_theta_max 66.600
_diffrn_reflns_theta_min 2.251
_diffrn_source 'microfocus rotating anode'
_exptl_absorpt_coefficient_mu 3.663
_exptl_absorpt_correction_T_max 1.00000
_exptl_absorpt_correction_T_min 0.61604
_exptl_absorpt_correction_type multi-scan
_exptl_absorpt_process_details
; 
CrysAlisPro 1.171.42.49 (Rigaku Oxford Diffraction, 2022) 
Empirical absorption correction using spherical harmonics, 
implemented in SCALE3 ABSPACK scaling algorithm. 
;
_exptl_crystal_colour Black
_exptl_crystal_density_diffrn 1.084
_exptl_crystal_description Plate
_exptl_crystal_F_000 796
_exptl_crystal_size_max 0.200
_exptl_crystal_size_mid 0.200
_exptl_crystal_size_min 0.100
_refine_diff_density_max 0.542
_refine_diff_density_min -0.586
_refine_diff_density_rms 0.050
_refine_ls_extinction_method none
_refine_ls_goodness_of_fit_ref 1.051
_refine_ls_hydrogen_treatment constr
_refine_ls_matrix_type full
_refine_ls_number_parameters 441
_refine_ls_number_reflns 7797
_refine_ls_number_restraints 0
_refine_ls_restrained_S_all 1.051
_refine_ls_R_factor_all 0.0488
_refine_ls_R_factor_gt 0.0455
_refine_ls_shift/su_max 0.001
_refine_ls_shift/su_mean 0.000
_refine_ls_structure_factor_coef Fsqd
_refine_ls_weighting_details 'w=1/[\s^2^(Fo^2^)+(0.0619P)^2^+1.7656P] where P=(Fo^2^+2Fc^2^)/3'
_refine_ls_weighting_scheme calc
_refine_ls_wR_factor_gt 0.1182
_refine_ls_wR_factor_ref 0.1211
_reflns_Friedel_coverage 0.000
_reflns_number_gt 7241
_reflns_number_total 7797
_reflns_threshold_expression 'I > 2\s(I)'
_cod_data_source_file d3sc05939a2.cif
_cod_data_source_block 007a-22088
_cod_original_cell_volume 2247.01(14)
_cod_database_code 1571366
_shelx_shelxl_version_number 2014/7
_shelx_space_group_comment
; 
The symmetry employed for this shelxl refinement is uniquely defined 
by the following loop, which should always be used as a source of 
symmetry information in preference to the above space-group names. 
They are only intended as comments. 
;
_shelx_estimated_absorpt_t_min 0.528
_shelx_estimated_absorpt_t_max 0.711

loop_
_space_group_symop_operation_xyz
'x, y, z'
'-x, -y, -z'

loop_
_atom_site_label
_atom_site_type_symbol
_atom_site_fract_x
_atom_site_fract_y
_atom_site_fract_z
_atom_site_U_iso_or_equiv
_atom_site_adp_type
_atom_site_occupancy
_atom_site_site_symmetry_order
_atom_site_calc_flag
_atom_site_refinement_flags_posn
_atom_site_refinement_flags_adp
_atom_site_refinement_flags_occupancy
_atom_site_disorder_assembly
_atom_site_disorder_group
Fe1 Fe 0.28854(4) 0.36658(3) 0.75032(2) 0.02828(11) Uani 1 1 d . . . . .
Si15 Si 0.25363(7) 0.03209(6) 0.88408(3) 0.03426(16) Uani 1 1 d . . . . .
Si25 Si 0.18504(7) 0.24065(6) 0.95807(3) 0.03595(17) Uani 1 1 d . . . . .
Si14 Si 0.02100(7) 0.48773(6) 0.64475(3) 0.03662(17) Uani 1 1 d . . . . .
N1 N 0.2995(2) 0.26039(18) 0.82869(10) 0.0324(4) Uani 1 1 d . . . . .
N2 N 0.2603(2) 0.18559(18) 0.88317(10) 0.0323(4) Uani 1 1 d . . . . .
N21 N 0.4442(2) 0.31410(17) 0.68200(10) 0.0305(4) Uani 1 1 d . . . . .
N11 N 0.34064(19) 0.52514(17) 0.75287(10) 0.0296(4) Uani 1 1 d . . . . .
C11 C 0.4365(3) 0.7006(2) 0.69678(14) 0.0387(6) Uani 1 1 d . . . . .
H11A H 0.3767 0.7414 0.7309 0.058 Uiso 1 1 calc R U . . .
H11B H 0.4198 0.7538 0.6513 0.058 Uiso 1 1 calc R U . . .
H11C H 0.5307 0.6863 0.7063 0.058 Uiso 1 1 calc R U . . .
C21 C 0.4090(2) 0.5778(2) 0.69955(12) 0.0320(5) Uani 1 1 d . . . . .
C31 C 0.4656(3) 0.5235(2) 0.64355(12) 0.0343(5) Uani 1 1 d . . . . .
H31 H 0.4894 0.5789 0.6041 0.041 Uiso 1 1 calc R U . . .
C41 C 0.4921(2) 0.4003(2) 0.63716(12) 0.0317(5) Uani 1 1 d . . . . .
C51 C 0.5817(3) 0.3659(2) 0.57597(13) 0.0401(6) Uani 1 1 d . . . . .
H51A H 0.6590 0.2954 0.5912 0.060 Uiso 1 1 calc R U . . .
H51B H 0.6141 0.4370 0.5507 0.060 Uiso 1 1 calc R U . . .
H51C H 0.5302 0.3429 0.5463 0.060 Uiso 1 1 calc R U . . .
C12 C 0.3145(2) 0.5754(2) 0.81322(12) 0.0310(5) Uani 1 1 d . . . . .
C62 C 0.4207(2) 0.5511(2) 0.85608(12) 0.0330(5) Uani 1 1 d . . . . .
C52 C 0.3928(3) 0.5961(2) 0.91587(13) 0.0360(5) Uani 1 1 d . . . . .
H52 H 0.4637 0.5809 0.9448 0.043 Uiso 1 1 calc R U . . .
C42 C 0.2642(3) 0.6623(2) 0.93384(13) 0.0365(5) Uani 1 1 d . . . . .
H42 H 0.2468 0.6909 0.9751 0.044 Uiso 1 1 calc R U . . .
C32 C 0.1605(3) 0.6867(2) 0.89128(13) 0.0352(5) Uani 1 1 d . . . . .
H32 H 0.0725 0.7329 0.9036 0.042 Uiso 1 1 calc R U . . .
C22 C 0.1832(2) 0.6445(2) 0.83088(12) 0.0332(5) Uani 1 1 d . . . . .
C102 C 0.5643(2) 0.4764(2) 0.84050(13) 0.0375(6) Uani 1 1 d . . . . .
H102 H 0.5698 0.4593 0.7940 0.045 Uiso 1 1 calc R U . . .
C112 C 0.5986(3) 0.3521(3) 0.89194(14) 0.0455(6) Uani 1 1 d . . . . .
H11D H 0.5864 0.3672 0.9382 0.068 Uiso 1 1 calc R U . . .
H11E H 0.6927 0.3068 0.8830 0.068 Uiso 1 1 calc R U . . .
H11F H 0.5389 0.3029 0.8875 0.068 Uiso 1 1 calc R U . . .
C122 C 0.6678(3) 0.5477(3) 0.84130(17) 0.0517(7) Uani 1 1 d . . . . .
H12A H 0.6396 0.6310 0.8123 0.078 Uiso 1 1 calc R U . . .
H12B H 0.7565 0.5031 0.8241 0.078 Uiso 1 1 calc R U . . .
H12C H 0.6733 0.5545 0.8880 0.078 Uiso 1 1 calc R U . . .
C72 C 0.0676(3) 0.6782(2) 0.78401(13) 0.0362(5) Uani 1 1 d . . . . .
H72 H 0.0784 0.6060 0.7626 0.043 Uiso 1 1 calc R U . . .
C82 C -0.0718(3) 0.7033(2) 0.82159(14) 0.0406(6) Uani 1 1 d . . . . .
H82A H -0.0902 0.7803 0.8379 0.061 Uiso 1 1 calc R U . . .
H82B H -0.0743 0.6341 0.8605 0.061 Uiso 1 1 calc R U . . .
H82C H -0.1404 0.7116 0.7905 0.061 Uiso 1 1 calc R U . . .
C92 C 0.0735(3) 0.7908(3) 0.72665(14) 0.0441(6) Uani 1 1 d . . . . .
H92A H -0.0042 0.8127 0.6989 0.066 Uiso 1 1 calc R U . . .
H92B H 0.1571 0.7707 0.6980 0.066 Uiso 1 1 calc R U . . .
H92C H 0.0714 0.8611 0.7463 0.066 Uiso 1 1 calc R U . . .
C13 C 0.5049(2) 0.1857(2) 0.67795(12) 0.0321(5) Uani 1 1 d . . . . .
C63 C 0.6185(2) 0.1181(2) 0.71571(13) 0.0351(5) Uani 1 1 d . . . . .
C53 C 0.6828(3) -0.0029(2) 0.70841(14) 0.0417(6) Uani 1 1 d . . . . .
H53 H 0.7606 -0.0485 0.7328 0.050 Uiso 1 1 calc R U . . .
C43 C 0.6359(3) -0.0580(2) 0.66661(15) 0.0468(7) Uani 1 1 d . . . . .
H43 H 0.6827 -0.1395 0.6610 0.056 Uiso 1 1 calc R U . . .
C33 C 0.5204(3) 0.0068(2) 0.63303(14) 0.0428(6) Uani 1 1 d . . . . .
H33 H 0.4865 -0.0323 0.6056 0.051 Uiso 1 1 calc R U . . .
C23 C 0.4516(3) 0.1284(2) 0.63820(13) 0.0373(6) Uani 1 1 d . . . . .
C103 C 0.6707(3) 0.1736(2) 0.76413(13) 0.0368(6) Uani 1 1 d . . . . .
H103 H 0.5926 0.2377 0.7798 0.044 Uiso 1 1 calc R U . . .
C113 C 0.7258(3) 0.0770(3) 0.82759(15) 0.0480(7) Uani 1 1 d . . . . .
H11G H 0.6590 0.0316 0.8482 0.072 Uiso 1 1 calc R U . . .
H11H H 0.7443 0.1189 0.8605 0.072 Uiso 1 1 calc R U . . .
H11I H 0.8095 0.0186 0.8146 0.072 Uiso 1 1 calc R U . . .
C123 C 0.7782(3) 0.2386(3) 0.72965(16) 0.0508(7) Uani 1 1 d . . . . .
H12D H 0.8529 0.1798 0.7101 0.076 Uiso 1 1 calc R U . . .
H12E H 0.8121 0.2687 0.7633 0.076 Uiso 1 1 calc R U . . .
H12F H 0.7388 0.3088 0.6934 0.076 Uiso 1 1 calc R U . . .
C73 C 0.3204(3) 0.1890(2) 0.60306(13) 0.0406(6) Uani 1 1 d . . . . .
H73 H 0.2829 0.2739 0.6127 0.049 Uiso 1 1 calc R U . . .
C83 C 0.2185(3) 0.1137(3) 0.63344(16) 0.0486(7) Uani 1 1 d . . . . .
H83A H 0.2540 0.0293 0.6253 0.073 Uiso 1 1 calc R U . . .
H83B H 0.1328 0.1538 0.6118 0.073 Uiso 1 1 calc R U . . .
H83C H 0.2036 0.1099 0.6826 0.073 Uiso 1 1 calc R U . . .
C93 C 0.3395(3) 0.2024(3) 0.52559(15) 0.0527(7) Uani 1 1 d . . . . .
H93A H 0.4006 0.2547 0.5067 0.079 Uiso 1 1 calc R U . . .
H93B H 0.2519 0.2410 0.5056 0.079 Uiso 1 1 calc R U . . .
H93C H 0.3782 0.1203 0.5149 0.079 Uiso 1 1 calc R U . . .
C55 C 0.2338(3) -0.0166(2) 0.97918(13) 0.0382(6) Uani 1 1 d . . . . .
H55A H 0.1953 -0.0886 0.9922 0.046 Uiso 1 1 calc R U . . .
H55B H 0.3225 -0.0404 0.9991 0.046 Uiso 1 1 calc R U . . .
C65 C 0.1370(3) 0.0963(2) 1.00550(13) 0.0370(5) Uani 1 1 d . . . . .
H65A H 0.1446 0.0849 1.0550 0.044 Uiso 1 1 calc R U . . .
H65B H 0.0425 0.1035 0.9978 0.044 Uiso 1 1 calc R U . . .
C25 C 0.4050(3) -0.0564(3) 0.84101(15) 0.0479(7) Uani 1 1 d . . . . .
H25A H 0.3945 -0.1381 0.8409 0.072 Uiso 1 1 calc R U . . .
H25B H 0.4848 -0.0670 0.8653 0.072 Uiso 1 1 calc R U . . .
H25C H 0.4161 -0.0111 0.7940 0.072 Uiso 1 1 calc R U . . .
C15 C 0.0967(3) 0.0445(3) 0.84457(15) 0.0464(7) Uani 1 1 d . . . . .
H15A H 0.0181 0.0865 0.8706 0.070 Uiso 1 1 calc R U . . .
H15B H 0.0907 -0.0388 0.8447 0.070 Uiso 1 1 calc R U . . .
H15C H 0.0986 0.0923 0.7975 0.070 Uiso 1 1 calc R U . . .
C45 C 0.3092(4) 0.2783(3) 1.00173(16) 0.0588(8) Uani 1 1 d . . . . .
H45A H 0.3899 0.2077 1.0084 0.088 Uiso 1 1 calc R U . . .
H45B H 0.2691 0.2954 1.0461 0.088 Uiso 1 1 calc R U . . .
H45C H 0.3341 0.3515 0.9738 0.088 Uiso 1 1 calc R U . . .
C35 C 0.0401(3) 0.3772(3) 0.93432(16) 0.0547(8) Uani 1 1 d . . . . .
H35A H 0.0722 0.4444 0.9038 0.082 Uiso 1 1 calc R U . . .
H35B H -0.0057 0.4048 0.9755 0.082 Uiso 1 1 calc R U . . .
H35C H -0.0232 0.3548 0.9110 0.082 Uiso 1 1 calc R U . . .
C14 C 0.0976(2) 0.3826(2) 0.72381(13) 0.0349(5) Uani 1 1 d . . . . .
H14A H 0.0956 0.2980 0.7223 0.042 Uiso 1 1 calc R U . . .
H14B H 0.0346 0.4062 0.7624 0.042 Uiso 1 1 calc R U . . .
C34 C -0.1440(3) 0.5977(3) 0.66590(16) 0.0559(8) Uani 1 1 d . . . . .
H34A H -0.1821 0.6518 0.6238 0.084 Uiso 1 1 calc R U . . .
H34B H -0.1291 0.6484 0.6951 0.084 Uiso 1 1 calc R U . . .
H34C H -0.2070 0.5502 0.6899 0.084 Uiso 1 1 calc R U . . .
C44 C 0.1347(3) 0.5795(3) 0.59310(15) 0.0532(8) Uani 1 1 d . . . . .
H44A H 0.2165 0.5231 0.5769 0.080 Uiso 1 1 calc R U . . .
H44B H 0.1593 0.6268 0.6213 0.080 Uiso 1 1 calc R U . . .
H44C H 0.0879 0.6369 0.5540 0.080 Uiso 1 1 calc R U . . .
C24 C -0.0246(3) 0.4040(3) 0.58637(14) 0.0434(6) Uani 1 1 d . . . . .
H24A H 0.0576 0.3611 0.5629 0.065 Uiso 1 1 calc R U . . .
H24B H -0.0845 0.4639 0.5527 0.065 Uiso 1 1 calc R U . . .
H24C H -0.0709 0.3432 0.6130 0.065 Uiso 1 1 calc R U . . .

loop_
_atom_site_aniso_label
_atom_site_aniso_U_11
_atom_site_aniso_U_22
_atom_site_aniso_U_33
_atom_site_aniso_U_23
_atom_site_aniso_U_13
_atom_site_aniso_U_12
Fe1 0.0320(2) 0.02190(19) 0.0283(2) -0.00096(14) -0.00306(14) -0.00630(15)
Si15 0.0407(4) 0.0261(3) 0.0338(3) -0.0017(3) -0.0010(3) -0.0103(3)
Si25 0.0453(4) 0.0277(3) 0.0333(4) -0.0026(3) 0.0001(3) -0.0117(3)
Si14 0.0408(4) 0.0328(4) 0.0344(4) -0.0027(3) -0.0087(3) -0.0082(3)
N1 0.0327(10) 0.0273(10) 0.0333(10) 0.0014(8) -0.0059(8) -0.0071(8)
N2 0.0372(11) 0.0246(10) 0.0311(10) 0.0015(8) -0.0030(8) -0.0080(8)
N21 0.0352(10) 0.0215(9) 0.0307(10) -0.0015(8) -0.0035(8) -0.0043(8)
N11 0.0305(10) 0.0223(9) 0.0329(10) -0.0019(8) -0.0046(8) -0.0046(8)
C11 0.0428(14) 0.0284(13) 0.0447(14) -0.0032(11) -0.0015(11) -0.0135(11)
C21 0.0353(12) 0.0239(11) 0.0332(12) 0.0018(9) -0.0065(10) -0.0072(10)
C31 0.0402(13) 0.0276(12) 0.0320(12) 0.0024(10) -0.0024(10) -0.0115(10)
C41 0.0347(12) 0.0259(12) 0.0304(12) -0.0004(9) -0.0039(9) -0.0057(10)
C51 0.0484(15) 0.0331(13) 0.0347(13) -0.0024(10) 0.0039(11) -0.0114(12)
C12 0.0370(13) 0.0226(11) 0.0332(12) -0.0016(9) -0.0057(10) -0.0097(10)
C62 0.0358(13) 0.0270(12) 0.0356(13) -0.0022(10) -0.0060(10) -0.0098(10)
C52 0.0411(14) 0.0289(12) 0.0378(13) -0.0035(10) -0.0092(11) -0.0094(11)
C42 0.0465(15) 0.0281(12) 0.0347(13) -0.0065(10) -0.0043(11) -0.0094(11)
C32 0.0386(13) 0.0241(12) 0.0402(14) -0.0072(10) -0.0027(10) -0.0044(10)
C22 0.0367(13) 0.0232(11) 0.0370(13) 0.0009(9) -0.0064(10) -0.0085(10)
C102 0.0333(13) 0.0388(14) 0.0402(14) -0.0090(11) -0.0063(10) -0.0072(11)
C112 0.0442(15) 0.0423(15) 0.0432(15) -0.0095(12) -0.0097(12) 0.0018(12)
C122 0.0407(15) 0.0613(19) 0.0598(19) -0.0197(15) -0.0021(13) -0.0192(14)
C72 0.0373(13) 0.0278(12) 0.0428(14) -0.0087(10) -0.0086(11) -0.0041(10)
C82 0.0385(14) 0.0312(13) 0.0484(15) -0.0047(11) -0.0065(11) -0.0056(11)
C92 0.0442(15) 0.0430(15) 0.0395(14) -0.0021(12) -0.0066(11) -0.0073(12)
C13 0.0359(13) 0.0228(11) 0.0327(12) -0.0037(9) 0.0023(10) -0.0041(10)
C63 0.0357(13) 0.0253(12) 0.0381(13) -0.0010(10) 0.0012(10) -0.0049(10)
C53 0.0412(14) 0.0274(13) 0.0470(15) -0.0034(11) 0.0007(11) -0.0002(11)
C43 0.0546(17) 0.0280(13) 0.0507(16) -0.0092(12) 0.0048(13) -0.0034(12)
C33 0.0544(16) 0.0312(13) 0.0437(15) -0.0124(11) 0.0027(12) -0.0119(12)
C23 0.0456(14) 0.0289(12) 0.0335(13) -0.0038(10) 0.0019(11) -0.0085(11)
C103 0.0361(13) 0.0274(12) 0.0424(14) -0.0020(10) -0.0051(11) -0.0053(10)
C113 0.0562(17) 0.0364(14) 0.0465(16) 0.0024(12) -0.0132(13) -0.0100(13)
C123 0.0495(16) 0.0482(17) 0.0528(17) 0.0013(13) -0.0069(13) -0.0187(14)
C73 0.0525(16) 0.0312(13) 0.0396(14) -0.0077(11) -0.0061(12) -0.0121(12)
C83 0.0524(17) 0.0385(15) 0.0559(18) -0.0101(13) -0.0049(13) -0.0133(13)
C93 0.067(2) 0.0530(18) 0.0404(15) -0.0092(13) -0.0053(13) -0.0187(15)
C55 0.0451(14) 0.0266(12) 0.0387(14) -0.0003(10) -0.0016(11) -0.0092(11)
C65 0.0430(14) 0.0301(13) 0.0351(13) -0.0018(10) -0.0010(10) -0.0108(11)
C25 0.0565(17) 0.0353(14) 0.0484(16) -0.0064(12) 0.0081(13) -0.0140(13)
C15 0.0566(17) 0.0419(15) 0.0442(15) -0.0025(12) -0.0070(13) -0.0228(13)
C45 0.076(2) 0.068(2) 0.0472(17) -0.0197(15) 0.0060(15) -0.0402(18)
C35 0.0641(19) 0.0318(14) 0.0514(17) 0.0010(12) 0.0133(14) -0.0027(14)
C14 0.0365(13) 0.0307(12) 0.0355(13) -0.0044(10) -0.0027(10) -0.0081(10)
C34 0.0625(19) 0.0492(17) 0.0494(17) -0.0129(14) -0.0196(14) 0.0036(15)
C44 0.070(2) 0.0491(17) 0.0441(16) 0.0099(13) -0.0204(14) -0.0315(15)
C24 0.0527(16) 0.0436(15) 0.0349(13) -0.0027(11) -0.0059(12) -0.0179(13)

loop_
_atom_type_symbol
_atom_type_description
_atom_type_scat_dispersion_real
_atom_type_scat_dispersion_imag
_atom_type_scat_source
C C 0.0181 0.0091 'International Tables Vol C Tables 4.2.6.8 and 6.1.1.4'
H H 0.0000 0.0000 'International Tables Vol C Tables 4.2.6.8 and 6.1.1.4'
Fe Fe -1.1336 3.1974 'International Tables Vol C Tables 4.2.6.8 and 6.1.1.4'
N N 0.0311 0.0180 'International Tables Vol C Tables 4.2.6.8 and 6.1.1.4'
Si Si 0.2541 0.3302 'International Tables Vol C Tables 4.2.6.8 and 6.1.1.4'

loop_
_geom_angle_atom_site_label_1
_geom_angle_atom_site_label_2
_geom_angle_atom_site_label_3
_geom_angle
_geom_angle_site_symmetry_1
_geom_angle_site_symmetry_3
_geom_angle_publ_flag
N1 Fe1 N21 112.85(9) . . ?
N1 Fe1 C14 102.39(9) . . ?
N21 Fe1 C14 116.42(9) . . ?
N1 Fe1 N11 113.28(9) . . ?
N21 Fe1 N11 93.31(8) . . ?
C14 Fe1 N11 119.15(9) . . ?
N2 Si15 C25 112.62(12) . . ?
N2 Si15 C15 108.09(11) . . ?
C25 Si15 C15 111.61(14) . . ?
N2 Si15 C55 95.40(10) . . ?
C25 Si15 C55 117.00(13) . . ?
C15 Si15 C55 110.83(13) . . ?
N2 Si25 C35 108.80(12) . . ?
N2 Si25 C45 111.46(13) . . ?
C35 Si25 C45 111.33(17) . . ?
N2 Si25 C65 97.21(11) . . ?
C35 Si25 C65 114.29(13) . . ?
C45 Si25 C65 112.90(14) . . ?
C44 Si14 C14 112.60(12) . . ?
C44 Si14 C24 106.55(13) . . ?
C14 Si14 C24 113.62(12) . . ?
C44 Si14 C34 108.86(16) . . ?
C14 Si14 C34 110.95(13) . . ?
C24 Si14 C34 103.77(14) . . ?
N2 N1 Fe1 158.36(17) . . ?
N1 N2 Si25 121.29(16) . . ?
N1 N2 Si15 123.75(16) . . ?
Si25 N2 Si15 114.29(11) . . ?
C41 N21 C13 117.3(2) . . ?
C41 N21 Fe1 119.96(16) . . ?
C13 N21 Fe1 122.75(15) . . ?
C21 N11 C12 118.39(19) . . ?
C21 N11 Fe1 119.87(16) . . ?
C12 N11 Fe1 121.54(14) . . ?
C21 C11 H11A 109.5 . . ?
C21 C11 H11B 109.5 . . ?
H11A C11 H11B 109.5 . . ?
C21 C11 H11C 109.5 . . ?
H11A C11 H11C 109.5 . . ?
H11B C11 H11C 109.5 . . ?
N11 C21 C31 124.0(2) . . ?
N11 C21 C11 121.2(2) . . ?
C31 C21 C11 114.8(2) . . ?
C41 C31 C21 129.8(2) . . ?
C41 C31 H31 115.1 . . ?
C21 C31 H31 115.1 . . ?
N21 C41 C31 123.8(2) . . ?
N21 C41 C51 119.9(2) . . ?
C31 C41 C51 116.4(2) . . ?
C41 C51 H51A 109.5 . . ?
C41 C51 H51B 109.5 . . ?
H51A C51 H51B 109.5 . . ?
C41 C51 H51C 109.5 . . ?
H51A C51 H51C 109.5 . . ?
H51B C51 H51C 109.5 . . ?
C62 C12 C22 120.2(2) . . ?
C62 C12 N11 119.3(2) . . ?
C22 C12 N11 120.5(2) . . ?
C52 C62 C12 118.7(2) . . ?
C52 C62 C102 118.3(2) . . ?
C12 C62 C102 123.0(2) . . ?
C42 C52 C62 121.3(2) . . ?
C42 C52 H52 119.3 . . ?
C62 C52 H52 119.3 . . ?
C52 C42 C32 119.7(2) . . ?
C52 C42 H42 120.1 . . ?
C32 C42 H42 120.1 . . ?
C42 C32 C22 121.2(2) . . ?
C42 C32 H32 119.4 . . ?
C22 C32 H32 119.4 . . ?
C32 C22 C12 118.8(2) . . ?
C32 C22 C72 119.5(2) . . ?
C12 C22 C72 121.6(2) . . ?
C62 C102 C112 110.1(2) . . ?
C62 C102 C122 111.8(2) . . ?
C112 C102 C122 109.8(2) . . ?
C62 C102 H102 108.4 . . ?
C112 C102 H102 108.4 . . ?
C122 C102 H102 108.4 . . ?
C102 C112 H11D 109.5 . . ?
C102 C112 H11E 109.5 . . ?
H11D C112 H11E 109.5 . . ?
C102 C112 H11F 109.5 . . ?
H11D C112 H11F 109.5 . . ?
H11E C112 H11F 109.5 . . ?
C102 C122 H12A 109.5 . . ?
C102 C122 H12B 109.5 . . ?
H12A C122 H12B 109.5 . . ?
C102 C122 H12C 109.5 . . ?
H12A C122 H12C 109.5 . . ?
H12B C122 H12C 109.5 . . ?
C82 C72 C22 113.3(2) . . ?
C82 C72 C92 109.0(2) . . ?
C22 C72 C92 111.3(2) . . ?
C82 C72 H72 107.7 . . ?
C22 C72 H72 107.7 . . ?
C92 C72 H72 107.7 . . ?
C72 C82 H82A 109.5 . . ?
C72 C82 H82B 109.5 . . ?
H82A C82 H82B 109.5 . . ?
C72 C82 H82C 109.5 . . ?
H82A C82 H82C 109.5 . . ?
H82B C82 H82C 109.5 . . ?
C72 C92 H92A 109.5 . . ?
C72 C92 H92B 109.5 . . ?
H92A C92 H92B 109.5 . . ?
C72 C92 H92C 109.5 . . ?
H92A C92 H92C 109.5 . . ?
H92B C92 H92C 109.5 . . ?
C23 C13 C63 120.4(2) . . ?
C23 C13 N21 121.2(2) . . ?
C63 C13 N21 118.4(2) . . ?
C53 C63 C13 118.6(2) . . ?
C53 C63 C103 119.8(2) . . ?
C13 C63 C103 121.6(2) . . ?
C43 C53 C63 121.5(3) . . ?
C43 C53 H53 119.2 . . ?
C63 C53 H53 119.2 . . ?
C33 C43 C53 119.2(2) . . ?
C33 C43 H43 120.4 . . ?
C53 C43 H43 120.4 . . ?
C43 C33 C23 121.9(3) . . ?
C43 C33 H33 119.0 . . ?
C23 C33 H33 119.0 . . ?
C33 C23 C13 118.2(2) . . ?
C33 C23 C73 118.0(2) . . ?
C13 C23 C73 123.8(2) . . ?
C63 C103 C123 112.5(2) . . ?
C63 C103 C113 112.4(2) . . ?
C123 C103 C113 109.4(2) . . ?
C63 C103 H103 107.4 . . ?
C123 C103 H103 107.4 . . ?
C113 C103 H103 107.4 . . ?
C103 C113 H11G 109.5 . . ?
C103 C113 H11H 109.5 . . ?
H11G C113 H11H 109.5 . . ?
C103 C113 H11I 109.5 . . ?
H11G C113 H11I 109.5 . . ?
H11H C113 H11I 109.5 . . ?
C103 C123 H12D 109.5 . . ?
C103 C123 H12E 109.5 . . ?
H12D C123 H12E 109.5 . . ?
C103 C123 H12F 109.5 . . ?
H12D C123 H12F 109.5 . . ?
H12E C123 H12F 109.5 . . ?
C23 C73 C93 112.8(2) . . ?
C23 C73 C83 109.2(2) . . ?
C93 C73 C83 110.5(2) . . ?
C23 C73 H73 108.0 . . ?
C93 C73 H73 108.0 . . ?
C83 C73 H73 108.0 . . ?
C73 C83 H83A 109.5 . . ?
C73 C83 H83B 109.5 . . ?
H83A C83 H83B 109.5 . . ?
C73 C83 H83C 109.5 . . ?
H83A C83 H83C 109.5 . . ?
H83B C83 H83C 109.5 . . ?
C73 C93 H93A 109.5 . . ?
C73 C93 H93B 109.5 . . ?
H93A C93 H93B 109.5 . . ?
C73 C93 H93C 109.5 . . ?
H93A C93 H93C 109.5 . . ?
H93B C93 H93C 109.5 . . ?
C65 C55 Si15 107.17(16) . . ?
C65 C55 H55A 110.3 . . ?
Si15 C55 H55A 110.3 . . ?
C65 C55 H55B 110.3 . . ?
Si15 C55 H55B 110.3 . . ?
H55A C55 H55B 108.5 . . ?
C55 C65 Si25 108.46(17) . . ?
C55 C65 H65A 110.0 . . ?
Si25 C65 H65A 110.0 . . ?
C55 C65 H65B 110.0 . . ?
Si25 C65 H65B 110.0 . . ?
H65A C65 H65B 108.4 . . ?
Si15 C25 H25A 109.5 . . ?
Si15 C25 H25B 109.5 . . ?
H25A C25 H25B 109.5 . . ?
Si15 C25 H25C 109.5 . . ?
H25A C25 H25C 109.5 . . ?
H25B C25 H25C 109.5 . . ?
Si15 C15 H15A 109.5 . . ?
Si15 C15 H15B 109.5 . . ?
H15A C15 H15B 109.5 . . ?
Si15 C15 H15C 109.5 . . ?
H15A C15 H15C 109.5 . . ?
H15B C15 H15C 109.5 . . ?
Si25 C45 H45A 109.5 . . ?
Si25 C45 H45B 109.5 . . ?
H45A C45 H45B 109.5 . . ?
Si25 C45 H45C 109.5 . . ?
H45A C45 H45C 109.5 . . ?
H45B C45 H45C 109.5 . . ?
Si25 C35 H35A 109.5 . . ?
Si25 C35 H35B 109.5 . . ?
H35A C35 H35B 109.5 . . ?
Si25 C35 H35C 109.5 . . ?
H35A C35 H35C 109.5 . . ?
H35B C35 H35C 109.5 . . ?
Si14 C14 Fe1 123.88(13) . . ?
Si14 C14 H14A 106.4 . . ?
Fe1 C14 H14A 106.4 . . ?
Si14 C14 H14B 106.4 . . ?
Fe1 C14 H14B 106.4 . . ?
H14A C14 H14B 106.4 . . ?
Si14 C34 H34A 109.5 . . ?
Si14 C34 H34B 109.5 . . ?
H34A C34 H34B 109.5 . . ?
Si14 C34 H34C 109.5 . . ?
H34A C34 H34C 109.5 . . ?
H34B C34 H34C 109.5 . . ?
Si14 C44 H44A 109.5 . . ?
Si14 C44 H44B 109.5 . . ?
H44A C44 H44B 109.5 . . ?
Si14 C44 H44C 109.5 . . ?
H44A C44 H44C 109.5 . . ?
H44B C44 H44C 109.5 . . ?
Si14 C24 H24A 109.5 . . ?
Si14 C24 H24B 109.5 . . ?
H24A C24 H24B 109.5 . . ?
Si14 C24 H24C 109.5 . . ?
H24A C24 H24C 109.5 . . ?
H24B C24 H24C 109.5 . . ?

loop_
_geom_bond_atom_site_label_1
_geom_bond_atom_site_label_2
_geom_bond_distance
_geom_bond_site_symmetry_2
_geom_bond_publ_flag
Fe1 N1 1.7494(19) . ?
Fe1 N21 2.036(2) . ?
Fe1 C14 2.065(2) . ?
Fe1 N11 2.0665(19) . ?
Si15 N2 1.788(2) . ?
Si15 C25 1.847(3) . ?
Si15 C15 1.861(3) . ?
Si15 C55 1.875(3) . ?
Si25 N2 1.785(2) . ?
Si25 C35 1.847(3) . ?
Si25 C45 1.855(3) . ?
Si25 C65 1.879(2) . ?
Si14 C44 1.866(3) . ?
Si14 C14 1.870(2) . ?
Si14 C24 1.877(3) . ?
Si14 C34 1.878(3) . ?
N1 N2 1.325(3) . ?
N21 C41 1.340(3) . ?
N21 C13 1.448(3) . ?
N11 C21 1.333(3) . ?
N11 C12 1.439(3) . ?
C11 C21 1.512(3) . ?
C11 H11A 0.9800 . ?
C11 H11B 0.9800 . ?
C11 H11C 0.9800 . ?
C21 C31 1.407(4) . ?
C31 C41 1.402(3) . ?
C31 H31 0.9500 . ?
C41 C51 1.511(3) . ?
C51 H51A 0.9800 . ?
C51 H51B 0.9800 . ?
C51 H51C 0.9800 . ?
C12 C62 1.413(3) . ?
C12 C22 1.414(4) . ?
C62 C52 1.395(4) . ?
C62 C102 1.524(4) . ?
C52 C42 1.381(4) . ?
C52 H52 0.9500 . ?
C42 C32 1.389(4) . ?
C42 H42 0.9500 . ?
C32 C22 1.392(4) . ?
C32 H32 0.9500 . ?
C22 C72 1.529(3) . ?
C102 C112 1.531(4) . ?
C102 C122 1.536(4) . ?
C102 H102 1.0000 . ?
C112 H11D 0.9800 . ?
C112 H11E 0.9800 . ?
C112 H11F 0.9800 . ?
C122 H12A 0.9800 . ?
C122 H12B 0.9800 . ?
C122 H12C 0.9800 . ?
C72 C82 1.527(4) . ?
C72 C92 1.530(4) . ?
C72 H72 1.0000 . ?
C82 H82A 0.9800 . ?
C82 H82B 0.9800 . ?
C82 H82C 0.9800 . ?
C92 H92A 0.9800 . ?
C92 H92B 0.9800 . ?
C92 H92C 0.9800 . ?
C13 C23 1.407(4) . ?
C13 C63 1.411(3) . ?
C63 C53 1.394(4) . ?
C63 C103 1.521(4) . ?
C53 C43 1.381(4) . ?
C53 H53 0.9500 . ?
C43 C33 1.379(4) . ?
C43 H43 0.9500 . ?
C33 C23 1.397(4) . ?
C33 H33 0.9500 . ?
C23 C73 1.519(4) . ?
C103 C123 1.526(4) . ?
C103 C113 1.532(3) . ?
C103 H103 1.0000 . ?
C113 H11G 0.9800 . ?
C113 H11H 0.9800 . ?
C113 H11I 0.9800 . ?
C123 H12D 0.9800 . ?
C123 H12E 0.9800 . ?
C123 H12F 0.9800 . ?
C73 C93 1.532(4) . ?
C73 C83 1.537(4) . ?
C73 H73 1.0000 . ?
C83 H83A 0.9800 . ?
C83 H83B 0.9800 . ?
C83 H83C 0.9800 . ?
C93 H93A 0.9800 . ?
C93 H93B 0.9800 . ?
C93 H93C 0.9800 . ?
C55 C65 1.556(4) . ?
C55 H55A 0.9900 . ?
C55 H55B 0.9900 . ?
C65 H65A 0.9900 . ?
C65 H65B 0.9900 . ?
C25 H25A 0.9800 . ?
C25 H25B 0.9800 . ?
C25 H25C 0.9800 . ?
C15 H15A 0.9800 . ?
C15 H15B 0.9800 . ?
C15 H15C 0.9800 . ?
C45 H45A 0.9800 . ?
C45 H45B 0.9800 . ?
C45 H45C 0.9800 . ?
C35 H35A 0.9800 . ?
C35 H35B 0.9800 . ?
C35 H35C 0.9800 . ?
C14 H14A 0.9900 . ?
C14 H14B 0.9900 . ?
C34 H34A 0.9800 . ?
C34 H34B 0.9800 . ?
C34 H34C 0.9800 . ?
C44 H44A 0.9800 . ?
C44 H44B 0.9800 . ?
C44 H44C 0.9800 . ?
C24 H24A 0.9800 . ?
C24 H24B 0.9800 . ?
C24 H24C 0.9800 . ?

loop_
_geom_torsion_atom_site_label_1
_geom_torsion_atom_site_label_2
_geom_torsion_atom_site_label_3
_geom_torsion_atom_site_label_4
_geom_torsion
_geom_torsion_site_symmetry_1
_geom_torsion_site_symmetry_2
_geom_torsion_site_symmetry_3
_geom_torsion_site_symmetry_4
_geom_torsion_publ_flag
N21 Fe1 N1 N2 -130.3(5) . . . . ?
C14 Fe1 N1 N2 -4.4(5) . . . . ?
N11 Fe1 N1 N2 125.2(5) . . . . ?
Fe1 N1 N2 Si25 -89.7(5) . . . . ?
Fe1 N1 N2 Si15 80.5(5) . . . . ?
C35 Si25 N2 N1 54.0(2) . . . . ?
C45 Si25 N2 N1 -69.2(2) . . . . ?
C65 Si25 N2 N1 172.73(18) . . . . ?
C35 Si25 N2 Si15 -117.00(15) . . . . ?
C45 Si25 N2 Si15 119.86(15) . . . . ?
C65 Si25 N2 Si15 1.75(14) . . . . ?
C25 Si15 N2 N1 44.5(2) . . . . ?
C15 Si15 N2 N1 -79.3(2) . . . . ?
C55 Si15 N2 N1 166.73(19) . . . . ?
C25 Si15 N2 Si25 -144.78(14) . . . . ?
C15 Si15 N2 Si25 91.46(14) . . . . ?
C55 Si15 N2 Si25 -22.54(14) . . . . ?
C12 N11 C21 C31 166.1(2) . . . . ?
Fe1 N11 C21 C31 -8.9(3) . . . . ?
C12 N11 C21 C11 -11.2(3) . . . . ?
Fe1 N11 C21 C11 173.76(17) . . . . ?
N11 C21 C31 C41 -16.6(4) . . . . ?
C11 C21 C31 C41 160.9(3) . . . . ?
C13 N21 C41 C31 -165.6(2) . . . . ?
Fe1 N21 C41 C31 16.1(3) . . . . ?
C13 N21 C41 C51 13.6(3) . . . . ?
Fe1 N21 C41 C51 -164.73(17) . . . . ?
C21 C31 C41 N21 12.6(4) . . . . ?
C21 C31 C41 C51 -166.7(2) . . . . ?
C21 N11 C12 C62 -75.0(3) . . . . ?
Fe1 N11 C12 C62 100.0(2) . . . . ?
C21 N11 C12 C22 107.3(3) . . . . ?
Fe1 N11 C12 C22 -77.8(2) . . . . ?
C22 C12 C62 C52 0.3(3) . . . . ?
N11 C12 C62 C52 -177.4(2) . . . . ?
C22 C12 C62 C102 179.5(2) . . . . ?
N11 C12 C62 C102 1.8(3) . . . . ?
C12 C62 C52 C42 0.6(4) . . . . ?
C102 C62 C52 C42 -178.6(2) . . . . ?
C62 C52 C42 C32 -1.1(4) . . . . ?
C52 C42 C32 C22 0.7(4) . . . . ?
C42 C32 C22 C12 0.2(3) . . . . ?
C42 C32 C22 C72 -177.4(2) . . . . ?
C62 C12 C22 C32 -0.7(3) . . . . ?
N11 C12 C22 C32 177.0(2) . . . . ?
C62 C12 C22 C72 176.9(2) . . . . ?
N11 C12 C22 C72 -5.4(3) . . . . ?
C52 C62 C102 C112 67.8(3) . . . . ?
C12 C62 C102 C112 -111.4(3) . . . . ?
C52 C62 C102 C122 -54.5(3) . . . . ?
C12 C62 C102 C122 126.3(3) . . . . ?
C32 C22 C72 C82 -26.2(3) . . . . ?
C12 C22 C72 C82 156.2(2) . . . . ?
C32 C22 C72 C92 97.1(3) . . . . ?
C12 C22 C72 C92 -80.5(3) . . . . ?
C41 N21 C13 C23 -91.8(3) . . . . ?
Fe1 N21 C13 C23 86.5(2) . . . . ?
C41 N21 C13 C63 89.1(3) . . . . ?
Fe1 N21 C13 C63 -92.6(2) . . . . ?
C23 C13 C63 C53 5.1(4) . . . . ?
N21 C13 C63 C53 -175.8(2) . . . . ?
C23 C13 C63 C103 -174.3(2) . . . . ?
N21 C13 C63 C103 4.8(3) . . . . ?
C13 C63 C53 C43 -1.5(4) . . . . ?
C103 C63 C53 C43 177.9(2) . . . . ?
C63 C53 C43 C33 -2.1(4) . . . . ?
C53 C43 C33 C23 2.2(4) . . . . ?
C43 C33 C23 C13 1.3(4) . . . . ?
C43 C33 C23 C73 -176.1(2) . . . . ?
C63 C13 C23 C33 -5.0(4) . . . . ?
N21 C13 C23 C33 175.9(2) . . . . ?
C63 C13 C23 C73 172.2(2) . . . . ?
N21 C13 C23 C73 -6.9(4) . . . . ?
C53 C63 C103 C123 89.1(3) . . . . ?
C13 C63 C103 C123 -91.5(3) . . . . ?
C53 C63 C103 C113 -34.9(3) . . . . ?
C13 C63 C103 C113 144.5(2) . . . . ?
C33 C23 C73 C93 -62.3(3) . . . . ?
C13 C23 C73 C93 120.5(3) . . . . ?
C33 C23 C73 C83 61.0(3) . . . . ?
C13 C23 C73 C83 -116.2(3) . . . . ?
N2 Si15 C55 C65 39.59(18) . . . . ?
C25 Si15 C55 C65 158.39(17) . . . . ?
C15 Si15 C55 C65 -72.1(2) . . . . ?
Si15 C55 C65 Si25 -42.7(2) . . . . ?
N2 Si25 C65 C55 25.65(19) . . . . ?
C35 Si25 C65 C55 140.07(19) . . . . ?
C45 Si25 C65 C55 -91.3(2) . . . . ?
C44 Si14 C14 Fe1 -1.2(2) . . . . ?
C24 Si14 C14 Fe1 120.00(16) . . . . ?
C34 Si14 C14 Fe1 -123.55(17) . . . . ?
